data_4003221
loop_
_publ_author_name
'Zhang, Zhongyue'
'Yoshikawa, Hirofumi'
'Awaga, Kunio'

_publ_section_title
;
 Discovery of a &#x201C;Bipolar Charging&#x201D; Mechanism in the
 Solid-State Electrochemical Process of a Flexible Metal--Organic
 Framework
;
_journal_issue 5
_journal_name_full 'Chemistry of Materials'
_journal_page_first 1298
_journal_paper_doi 10.1021/acs.chemmater.5b04075
_journal_volume 28
_journal_year 2016
_chemical_formula_moiety 'C H Mn N O'
_chemical_formula_sum 'C130 H78 Mn7 N4 O48'
_chemical_formula_weight 2848.54
_chemical_melting_point ?
_chemical_name_common MnAQDC
_chemical_name_systematic
; 
 'Mn7(2,7-AQDC)7(2,6-AQDC)(DMA)6' 
;
_space_group_IT_number 2
_space_group_name_Hall '-P 1'
_space_group_name_H-M_alt 'P -1'
_symmetry_cell_setting triclinic
_symmetry_space_group_name_H-M 'P -1'
_atom_sites_solution_hydrogens geom
_atom_sites_solution_primary direct
_atom_sites_solution_secondary difmap
_audit_creation_method SHELXL-97
_cell_angle_alpha 99.33(3)
_cell_angle_beta 107.46(3)
_cell_angle_gamma 100.74(3)
_cell_formula_units_Z 1
_cell_length_a 14.615(3)
_cell_length_b 16.585(3)
_cell_length_c 20.559(4)
_cell_measurement_temperature 123(2)
_cell_volume 4542(2)
_computing_cell_refinement 'Rigaku CrystalStructure 2.3'
_computing_data_collection 'Rigaku CrystalStructure 2.3'
_computing_data_reduction 'Rigaku CrystalClear 2.0'
_computing_molecular_graphics 'Diamond 3.0'
_computing_structure_refinement 'SHELXL-97 (Sheldrick, 2008)'
_computing_structure_solution 'SHELXS-97 (Sheldrick, 2008)'
_diffrn_ambient_temperature 123(2)
_diffrn_measured_fraction_theta_full 0.986
_diffrn_measured_fraction_theta_max 0.986
_diffrn_measurement_device_type 'Rigaku RA-micro7'
_diffrn_radiation_monochromator graphite
_diffrn_radiation_source 'fine-focus sealed tube'
_diffrn_radiation_type MoK\a
_diffrn_radiation_wavelength 0.71073
_diffrn_reflns_av_R_equivalents 0.1012
_diffrn_reflns_av_sigmaI/netI 0.1686
_diffrn_reflns_limit_h_max 18
_diffrn_reflns_limit_h_min -18
_diffrn_reflns_limit_k_max 21
_diffrn_reflns_limit_k_min -21
_diffrn_reflns_limit_l_max 26
_diffrn_reflns_limit_l_min -26
_diffrn_reflns_number 54521
_diffrn_reflns_theta_full 27.48
_diffrn_reflns_theta_max 27.48
_diffrn_reflns_theta_min 3.04
_exptl_absorpt_coefficient_mu 0.535
_exptl_absorpt_correction_T_max 0.9737
_exptl_absorpt_correction_T_min 0.9584
_exptl_absorpt_correction_type multi-scan
_exptl_crystal_colour 'pale yellow'
_exptl_crystal_density_diffrn 1.041
_exptl_crystal_density_method 'not measured'
_exptl_crystal_description block
_exptl_crystal_F_000 1445
_exptl_crystal_size_max 0.08
_exptl_crystal_size_mid 0.07
_exptl_crystal_size_min 0.05
_refine_diff_density_max 1.381
_refine_diff_density_min -0.671
_refine_diff_density_rms 0.126
_refine_ls_extinction_method none
_refine_ls_goodness_of_fit_ref 0.941
_refine_ls_hydrogen_treatment constr
_refine_ls_matrix_type full
_refine_ls_number_parameters 859
_refine_ls_number_reflns 20537
_refine_ls_number_restraints 0
_refine_ls_restrained_S_all 0.941
_refine_ls_R_factor_all 0.1727
_refine_ls_R_factor_gt 0.1006
_refine_ls_shift/su_max 0.001
_refine_ls_shift/su_mean 0.000
_refine_ls_structure_factor_coef Fsqd
_refine_ls_weighting_details 'calc w=1/[\s^2^(Fo^2^)+(0.1604P)^2^+0.0000P] where P=(Fo^2^+2Fc^2^)/3'
_refine_ls_weighting_scheme calc
_refine_ls_wR_factor_gt 0.2658
_refine_ls_wR_factor_ref 0.3210
_reflns_number_gt 8594
_reflns_number_total 20537
_reflns_threshold_expression >2sigma(I)
_cod_data_source_file cm5b04075_si_002.cif
_cod_data_source_block
;
;
_cod_depositor_comments
;
The following automatic conversions were performed:

data item '_chemical_melting_point' value 'N/A' was changed to '?' --
the value is undefined or not given.

Automatic conversion script
Id: cif_fix_values 6909 2019-04-08 15:41:33Z antanas 
;
_cod_original_cell_volume 4542.3(16)
_cod_original_sg_symbol_H-M P-1
_cod_database_code 4003221

loop_
_symmetry_equiv_pos_as_xyz
'x, y, z'
'-x, -y, -z'

loop_
_atom_site_label
_atom_site_type_symbol
_atom_site_fract_x
_atom_site_fract_y
_atom_site_fract_z
_atom_site_U_iso_or_equiv
_atom_site_adp_type
_atom_site_occupancy
_atom_site_symmetry_multiplicity
_atom_site_calc_flag
_atom_site_refinement_flags
Mn1 Mn 0.0000 1.0000 0.0000 0.0332(3) Uani 1 2 d S
Mn2 Mn 0.06038(6) 1.22073(5) 0.23775(4) 0.0331(2) Uani 1 1 d .
Mn3 Mn 0.14861(6) 1.06266(6) 0.18266(4) 0.0340(2) Uani 1 1 d .
Mn4 Mn 0.00992(7) 1.39337(6) 0.34370(5) 0.0413(3) Uani 1 1 d .
O1 O -0.0159(3) 1.2464(3) 0.3106(2) 0.0378(9) Uani 1 1 d .
O2 O -0.0515(3) 1.1037(3) 0.1787(2) 0.0355(9) Uani 1 1 d .
O3 O -0.7601(3) 1.0388(3) 0.1260(2) 0.0432(11) Uani 1 1 d .
O4 O 0.1456(3) 1.1370(2) 0.28454(19) 0.0368(9) Uani 1 1 d .
O5 O -0.0779(3) 1.8668(3) -0.0389(2) 0.0394(10) Uani 1 1 d .
O6 O -0.0159(3) 1.2921(3) 0.1770(2) 0.0431(10) Uani 1 1 d .
O7 O -0.8701(3) 0.9554(3) 0.0262(2) 0.0383(10) Uani 1 1 d .
O8 O -0.1306(3) 1.8187(2) -0.1532(2) 0.0388(10) Uani 1 1 d .
O9 O 0.8365(3) 1.5948(3) 0.6256(2) 0.0422(10) Uani 1 1 d .
O10 O -0.0061(3) 1.0115(2) 0.11237(18) 0.0334(9) Uani 1 1 d .
O11 O 0.8076(3) 1.6792(3) 0.7085(2) 0.0403(10) Uani 1 1 d .
O12 O -0.0049(3) 1.3087(3) 0.4163(2) 0.0457(11) Uani 1 1 d .
O13 O 0.2908(3) 1.1298(3) 0.2789(2) 0.0455(11) Uani 1 1 d .
O14 O -0.4049(3) 1.0762(3) 0.1520(3) 0.0605(14) Uani 1 1 d .
C15 C -0.3733(4) 0.8931(4) 0.0449(3) 0.0367(14) Uani 1 1 d .
O16 O -0.4978(3) 0.7756(3) -0.0279(3) 0.0591(14) Uani 1 1 d .
C17 C 0.3811(4) 1.2562(4) 0.4080(3) 0.0368(14) Uani 1 1 d .
H17 H 0.4221 1.2478 0.3807 0.044 Uiso 1 1 calc R
C18 C -0.7022(4) 0.9514(3) 0.0531(3) 0.0313(12) Uani 1 1 d .
C21 C -0.1753(4) 0.9858(3) 0.1039(3) 0.0321(12) Uani 1 1 d .
C22 C -0.3486(4) 0.9723(3) 0.0929(3) 0.0314(12) Uani 1 1 d .
C23 C 0.4194(4) 1.3144(4) 0.4727(3) 0.0332(13) Uani 1 1 d .
C24 C -0.0163(4) 1.2425(4) 0.3727(3) 0.0382(14) Uani 1 1 d .
O25 O 0.0073(3) 1.4215(3) 0.2443(2) 0.0482(11) Uani 1 1 d .
C26 C 0.6817(4) 1.5573(4) 0.6390(3) 0.0395(14) Uani 1 1 d .
C27 C -0.6057(4) 0.9935(4) 0.0883(3) 0.0346(13) Uani 1 1 d .
H27 H -0.5898 1.0452 0.1219 0.041 Uiso 1 1 calc R
C28 C -0.0271(4) 1.1588(4) 0.3909(3) 0.0382(14) Uani 1 1 d .
C29 C -0.1118(4) 1.8086(4) -0.0915(3) 0.0317(12) Uani 1 1 d .
C30 C -0.1986(4) 0.9088(4) 0.0608(3) 0.0387(14) Uani 1 1 d .
H30 H -0.1484 0.8862 0.0500 0.046 Uiso 1 1 calc R
C31 C -0.0702(4) 1.0401(4) 0.1354(3) 0.0338(13) Uani 1 1 d .
C32 C -0.5290(4) 0.9601(4) 0.0746(3) 0.0334(13) Uani 1 1 d .
C33 C -0.2508(4) 1.0180(4) 0.1211(3) 0.0402(14) Uani 1 1 d .
H33 H -0.2338 1.0715 0.1525 0.048 Uiso 1 1 calc R
C34 C 0.5550(4) 1.4363(4) 0.5598(3) 0.0447(15) Uani 1 1 d .
C35 C -0.7828(4) 0.9850(4) 0.0691(3) 0.0380(14) Uani 1 1 d .
C36 C -0.4257(4) 1.0088(4) 0.1093(4) 0.0440(16) Uani 1 1 d .
C37 C -0.5560(4) 0.8825(4) 0.0278(3) 0.0392(14) Uani 1 1 d .
C38 C -0.6524(4) 0.8387(4) -0.0069(4) 0.0497(17) Uani 1 1 d .
H38 H -0.6688 0.7855 -0.0387 0.060 Uiso 1 1 calc R
C39 C -0.2985(4) 0.8623(4) 0.0320(3) 0.0403(15) Uani 1 1 d .
H39 H -0.3143 0.8076 0.0025 0.048 Uiso 1 1 calc R
C40 C -0.4751(4) 0.8453(4) 0.0143(3) 0.0405(15) Uani 1 1 d .
O41 O 0.5755(3) 1.3537(4) 0.4632(3) 0.0731(17) Uani 1 1 d .
C43 C 0.2822(4) 1.2102(4) 0.3837(3) 0.0390(14) Uani 1 1 d .
C45 C 0.6501(4) 1.4891(4) 0.5796(3) 0.0449(16) Uani 1 1 d .
H45 H 0.6926 1.4795 0.5536 0.054 Uiso 1 1 calc R
C46 C 0.7823(4) 1.6142(4) 0.6599(3) 0.0448(15) Uani 1 1 d .
C47 C -0.0998(4) 1.7007(4) -0.0195(3) 0.0409(14) Uani 1 1 d .
H47 H -0.0634 1.7438 0.0216 0.049 Uiso 1 1 calc R
C48 C -0.0914(5) 1.5030(4) 0.0550(3) 0.0455(16) Uani 1 1 d .
C49 C -0.7265(4) 0.8756(4) 0.0064(3) 0.0461(16) Uani 1 1 d .
H49 H -0.7942 0.8473 -0.0176 0.055 Uiso 1 1 calc R
C50 C 0.2269(5) 1.2207(5) 0.4231(3) 0.0495(17) Uani 1 1 d .
H50 H 0.1597 1.1891 0.4052 0.059 Uiso 1 1 calc R
C51 C 0.3603(4) 1.3260(4) 0.5133(3) 0.0441(15) Uani 1 1 d .
C52 C 0.2407(4) 1.1562(4) 0.3128(3) 0.0419(15) Uani 1 1 d .
C53 C 0.5232(4) 1.3682(4) 0.4981(4) 0.0465(16) Uani 1 1 d .
C54 C -0.0570(4) 1.3977(4) 0.1208(3) 0.0382(14) Uani 1 1 d .
C55 C -0.1879(5) 1.6567(4) -0.1414(3) 0.0441(15) Uani 1 1 d .
H55 H -0.2132 1.6709 -0.1851 0.053 Uiso 1 1 calc R
C56 C -0.1345(4) 1.7206(4) -0.0834(3) 0.0377(14) Uani 1 1 d .
C57 C -0.0555(5) 1.0858(4) 0.3385(4) 0.0518(17) Uani 1 1 d .
H57 H -0.0726 1.0882 0.2906 0.062 Uiso 1 1 calc R
C58 C -0.1709(5) 1.5510(4) -0.0745(3) 0.0451(15) Uani 1 1 d .
C61 C -0.0162(5) 1.3687(5) 0.1869(4) 0.0501(17) Uani 1 1 d .
C62 C 0.4975(5) 1.4450(5) 0.6013(4) 0.0549(19) Uani 1 1 d .
C63 C -0.1197(5) 1.6137(4) -0.0162(4) 0.0530(17) Uani 1 1 d .
C64 C -0.1045(5) 1.3349(5) 0.0577(4) 0.0547(18) Uani 1 1 d .
H64 H -0.1062 1.2773 0.0574 0.066 Uiso 1 1 calc R
C65 C -0.1417(5) 1.4398(4) -0.0054(3) 0.0495(17) Uani 1 1 d .
C67 C -0.2068(5) 1.5725(4) -0.1394(3) 0.0458(15) Uani 1 1 d .
H67 H -0.2433 1.5300 -0.1809 0.055 Uiso 1 1 calc R
C68 C 0.0007(5) 1.1559(4) 0.4617(3) 0.0461(16) Uani 1 1 d .
H68 H 0.0217 1.2067 0.4970 0.055 Uiso 1 1 calc R
C71 C 0.3970(5) 1.3903(5) 0.5799(4) 0.064(2) Uani 1 1 d .
C72 C -0.0488(5) 1.4808(4) 0.1196(3) 0.0473(16) Uani 1 1 d .
H72 H -0.0151 1.5234 0.1615 0.057 Uiso 1 1 calc R
O73 O 0.3470(4) 1.3969(5) 0.6190(3) 0.111(3) Uani 1 1 d .
C74 C 0.6216(5) 1.5661(5) 0.6775(4) 0.058(2) Uani 1 1 d .
H74 H 0.6437 1.6112 0.7180 0.069 Uiso 1 1 calc R
C75 C -0.0318(6) 1.0049(4) 0.4271(4) 0.0564(18) Uani 1 1 d .
C76 C 0.5297(6) 1.5120(5) 0.6599(4) 0.070(2) Uani 1 1 d .
H76 H 0.4889 1.5203 0.6874 0.084 Uiso 1 1 calc R
C77 C -0.0836(6) 1.5938(4) 0.0524(4) 0.0565(19) Uani 1 1 d .
C78 C -0.0025(6) 1.0798(4) 0.4801(4) 0.0561(19) Uani 1 1 d .
O79 O -0.0441(5) 1.6486(3) 0.1076(3) 0.089(2) Uani 1 1 d .
C80 C -0.0582(6) 1.0085(4) 0.3578(4) 0.059(2) Uani 1 1 d .
H80 H -0.0787 0.9578 0.3225 0.071 Uiso 1 1 calc R
C81 C 0.2609(5) 1.2763(5) 0.4906(3) 0.059(2) Uani 1 1 d .
H81 H 0.2201 1.2800 0.5187 0.070 Uiso 1 1 calc R
O15 O -0.1445(3) 1.3786(3) 0.3104(3) 0.0589(13) Uani 1 1 d .
O18 O 0.0328(4) 1.5132(3) 0.4060(2) 0.0607(13) Uani 1 1 d .
O19 O 0.1378(5) 0.9510(4) 0.2197(3) 0.0781(18) Uani 1 1 d .
O20 O -0.0584(6) 0.8569(4) 0.3990(3) 0.109(3) Uani 1 1 d .
C7 C -0.1475(6) 1.3576(5) -0.0020(4) 0.061(2) Uani 1 1 d .
H7 H -0.1832 1.3147 -0.0434 0.074 Uiso 1 1 calc R
C9 C -0.0331(6) 0.9228(5) 0.4463(4) 0.064(2) Uani 1 1 d .
N1 N 0.1251(5) 1.6395(4) 0.4730(4) 0.0692(18) Uani 1 1 d .
C3 C 0.1555(6) 1.5184(5) 0.5192(4) 0.065(2) Uani 1 1 d .
H3A H 0.1306 1.4568 0.5044 0.097 Uiso 1 1 calc R
H3B H 0.1437 1.5388 0.5628 0.097 Uiso 1 1 calc R
H3C H 0.2267 1.5337 0.5272 0.097 Uiso 1 1 calc R
C4 C 0.1008(6) 1.5590(5) 0.4613(4) 0.0576(19) Uani 1 1 d .
C16 C 0.0685(10) 1.6753(6) 0.4152(6) 0.132(5) Uani 1 1 d .
H16A H 0.0667 1.6440 0.3699 0.198 Uiso 1 1 calc R
H16B H 0.1013 1.7349 0.4226 0.198 Uiso 1 1 calc R
H16C H 0.0007 1.6703 0.4154 0.198 Uiso 1 1 calc R
C1 C 0.1976(6) 1.6959(5) 0.5363(4) 0.077(3) Uani 1 1 d .
H1A H 0.1839 1.6810 0.5773 0.116 Uiso 1 1 calc R
H1B H 0.1938 1.7542 0.5359 0.116 Uiso 1 1 calc R
H1C H 0.2641 1.6905 0.5387 0.116 Uiso 1 1 calc R
C5 C -0.2548(7) 1.2652(5) 0.1953(5) 0.082(3) Uani 1 1 d .
H5A H -0.2282 1.2542 0.2418 0.123 Uiso 1 1 calc R
H5B H -0.2168 1.2469 0.1662 0.123 Uiso 1 1 calc R
H5C H -0.3244 1.2339 0.1732 0.123 Uiso 1 1 calc R
N7 N -0.2466(6) 1.3645(7) 0.2026(5) 0.110(3) Uani 1 1 d .
C8 C -0.1878(8) 1.5029(6) 0.2657(6) 0.100(3) Uani 1 1 d .
H8A H -0.1837 1.5184 0.2224 0.149 Uiso 1 1 calc R
H8B H -0.1282 1.5348 0.3051 0.149 Uiso 1 1 calc R
H8C H -0.2464 1.5160 0.2743 0.149 Uiso 1 1 calc R
C11 C -0.1955(9) 1.4087(8) 0.2584(7) 0.112(4) Uani 1 1 d .
C2 C -0.3051(6) 1.3884(6) 0.1411(4) 0.075(2) Uani 1 1 d .
H2A H -0.3295 1.4369 0.1561 0.112 Uiso 1 1 calc R
H2B H -0.3614 1.3409 0.1128 0.112 Uiso 1 1 calc R
H2C H -0.2636 1.4036 0.1131 0.112 Uiso 1 1 calc R
O17 O -0.2358(5) 1.4059(3) -0.1263(2) 0.0832(19) Uani 1 1 d .
C19 C -0.1831(6) 1.4611(5) -0.0729(4) 0.065(2) Uani 1 1 d .
C6 C 0.1334(10) 0.8685(15) 0.2200(9) 0.221(11) Uani 1 1 d .

loop_
_atom_site_aniso_label
_atom_site_aniso_U_11
_atom_site_aniso_U_22
_atom_site_aniso_U_33
_atom_site_aniso_U_23
_atom_site_aniso_U_13
_atom_site_aniso_U_12
Mn1 0.0202(6) 0.0428(7) 0.0343(7) 0.0076(6) 0.0081(5) 0.0053(5)
Mn2 0.0246(4) 0.0379(5) 0.0344(5) 0.0070(4) 0.0093(4) 0.0045(4)
Mn3 0.0232(4) 0.0400(5) 0.0367(5) 0.0075(4) 0.0086(4) 0.0067(4)
Mn4 0.0378(5) 0.0459(6) 0.0423(6) 0.0110(4) 0.0157(4) 0.0114(4)
O1 0.030(2) 0.047(2) 0.037(2) 0.0089(19) 0.0136(18) 0.0084(18)
O2 0.0200(18) 0.047(2) 0.037(2) 0.002(2) 0.0107(17) 0.0076(17)
O3 0.0211(19) 0.059(3) 0.047(3) 0.005(2) 0.0137(18) 0.0072(19)
O4 0.028(2) 0.044(2) 0.031(2) 0.0039(18) 0.0042(17) 0.0030(18)
O5 0.029(2) 0.047(2) 0.039(2) 0.005(2) 0.0136(18) 0.0057(18)
O6 0.036(2) 0.044(3) 0.050(3) 0.015(2) 0.016(2) 0.0058(19)
O7 0.0213(19) 0.045(2) 0.044(2) 0.004(2) 0.0081(17) 0.0067(17)
O8 0.031(2) 0.040(2) 0.051(3) 0.015(2) 0.0200(19) 0.0092(18)
O9 0.034(2) 0.051(3) 0.033(2) -0.0013(19) 0.0098(18) 0.0020(19)
O10 0.0211(18) 0.045(2) 0.029(2) 0.0037(18) 0.0082(16) 0.0028(17)
O11 0.039(2) 0.041(2) 0.032(2) 0.0039(19) 0.0073(18) 0.0008(19)
O12 0.051(3) 0.052(3) 0.024(2) 0.003(2) 0.0071(19) 0.003(2)
O13 0.028(2) 0.064(3) 0.040(2) 0.004(2) 0.0115(19) 0.011(2)
O14 0.036(2) 0.069(3) 0.067(3) -0.007(3) 0.018(2) 0.007(2)
C15 0.021(3) 0.037(3) 0.047(4) 0.005(3) 0.011(3) 0.000(2)
O16 0.037(2) 0.048(3) 0.075(3) -0.014(3) 0.016(2) 0.001(2)
C17 0.024(3) 0.050(4) 0.035(3) 0.007(3) 0.011(2) 0.006(3)
C18 0.022(3) 0.033(3) 0.035(3) 0.003(2) 0.009(2) 0.005(2)
C21 0.027(3) 0.030(3) 0.042(3) 0.010(3) 0.017(2) 0.005(2)
C22 0.019(2) 0.037(3) 0.038(3) 0.001(3) 0.013(2) 0.007(2)
C23 0.020(3) 0.043(3) 0.027(3) 0.002(3) 0.003(2) 0.001(2)
C24 0.027(3) 0.055(4) 0.031(3) 0.008(3) 0.012(3) 0.005(3)
O25 0.050(3) 0.046(3) 0.050(3) 0.013(2) 0.018(2) 0.013(2)
C26 0.037(3) 0.041(3) 0.035(3) 0.001(3) 0.014(3) 0.001(3)
C27 0.033(3) 0.035(3) 0.038(3) 0.009(3) 0.018(3) 0.005(2)
C28 0.032(3) 0.045(4) 0.025(3) 0.002(3) 0.007(2) -0.008(3)
C29 0.031(3) 0.034(3) 0.035(3) 0.005(3) 0.020(3) 0.006(2)
C30 0.024(3) 0.048(4) 0.049(4) 0.020(3) 0.014(3) 0.009(3)
C31 0.022(3) 0.041(3) 0.035(3) 0.003(3) 0.012(2) 0.001(2)
C32 0.020(3) 0.039(3) 0.040(3) 0.011(3) 0.008(2) 0.010(2)
C33 0.024(3) 0.041(3) 0.048(4) -0.001(3) 0.013(3) -0.001(2)
C34 0.031(3) 0.054(4) 0.045(4) 0.014(3) 0.010(3) 0.003(3)
C35 0.020(3) 0.050(4) 0.046(4) 0.019(3) 0.012(3) 0.004(3)
C36 0.022(3) 0.048(4) 0.058(4) 0.001(3) 0.016(3) 0.006(3)
C37 0.024(3) 0.037(3) 0.048(4) 0.004(3) 0.008(3) 0.003(2)
C38 0.028(3) 0.046(4) 0.073(5) -0.003(3) 0.023(3) 0.008(3)
C39 0.036(3) 0.029(3) 0.044(4) -0.010(3) 0.012(3) -0.001(2)
C40 0.024(3) 0.048(4) 0.052(4) 0.005(3) 0.022(3) 0.006(3)
O41 0.038(3) 0.087(4) 0.068(3) -0.026(3) 0.017(3) -0.008(3)
C43 0.027(3) 0.049(4) 0.027(3) 0.006(3) -0.003(2) 0.000(3)
C45 0.031(3) 0.057(4) 0.046(4) 0.004(3) 0.017(3) 0.008(3)
C46 0.033(3) 0.054(4) 0.041(4) 0.011(3) 0.008(3) 0.001(3)
C47 0.039(3) 0.037(3) 0.036(3) 0.009(3) 0.003(3) 0.001(3)
C48 0.051(4) 0.041(4) 0.030(3) 0.004(3) 0.007(3) -0.007(3)
C49 0.028(3) 0.053(4) 0.055(4) 0.009(3) 0.015(3) 0.005(3)
C50 0.033(3) 0.071(5) 0.036(4) 0.002(3) 0.012(3) 0.003(3)
C51 0.025(3) 0.051(4) 0.053(4) 0.005(3) 0.019(3) 0.000(3)
C52 0.034(3) 0.045(4) 0.030(3) 0.002(3) -0.003(3) -0.002(3)
C53 0.028(3) 0.054(4) 0.056(4) 0.007(3) 0.018(3) 0.007(3)
C54 0.039(3) 0.035(3) 0.035(3) 0.009(3) 0.007(3) 0.003(3)
C55 0.043(4) 0.051(4) 0.036(3) 0.015(3) 0.010(3) 0.007(3)
C56 0.032(3) 0.046(4) 0.038(3) 0.013(3) 0.014(3) 0.010(3)
C57 0.045(4) 0.054(4) 0.056(4) 0.021(4) 0.020(3) 0.000(3)
C58 0.052(4) 0.032(3) 0.047(4) 0.012(3) 0.016(3) 0.000(3)
C61 0.040(4) 0.048(4) 0.062(5) 0.021(4) 0.017(3) 0.006(3)
C62 0.039(4) 0.067(5) 0.054(4) 0.000(4) 0.023(3) 0.001(3)
C63 0.064(4) 0.043(4) 0.058(4) 0.023(3) 0.025(4) 0.009(3)
C64 0.064(5) 0.053(4) 0.056(4) 0.025(4) 0.027(4) 0.017(4)
C65 0.053(4) 0.043(4) 0.043(4) 0.014(3) 0.009(3) -0.003(3)
C67 0.036(3) 0.055(4) 0.045(4) 0.016(3) 0.011(3) 0.007(3)
C68 0.056(4) 0.048(4) 0.030(3) 0.000(3) 0.018(3) 0.003(3)
C71 0.043(4) 0.085(6) 0.050(4) -0.017(4) 0.031(3) -0.014(4)
C72 0.046(4) 0.057(4) 0.030(3) 0.006(3) 0.007(3) 0.003(3)
O73 0.062(4) 0.156(7) 0.074(4) -0.040(4) 0.038(3) -0.033(4)
C74 0.036(3) 0.078(5) 0.044(4) -0.005(4) 0.011(3) -0.001(3)
C75 0.068(5) 0.048(4) 0.049(4) 0.013(3) 0.021(4) 0.000(4)
C76 0.051(4) 0.095(6) 0.052(5) -0.010(4) 0.026(4) -0.001(4)
C77 0.071(5) 0.042(4) 0.054(5) 0.005(4) 0.025(4) 0.004(4)
C78 0.072(5) 0.045(4) 0.056(4) 0.007(3) 0.042(4) -0.003(4)
O79 0.153(6) 0.050(3) 0.061(4) 0.020(3) 0.028(4) 0.025(4)
C80 0.074(5) 0.042(4) 0.051(4) 0.005(3) 0.025(4) -0.013(4)
C81 0.039(4) 0.085(6) 0.031(4) -0.001(4) 0.004(3) -0.009(4)
O15 0.041(3) 0.076(4) 0.054(3) 0.013(3) 0.007(2) 0.019(3)
O18 0.065(3) 0.058(3) 0.047(3) -0.003(3) 0.009(3) 0.015(3)
O19 0.096(5) 0.056(3) 0.083(4) 0.024(3) 0.026(4) 0.021(3)
O20 0.209(8) 0.047(3) 0.041(3) -0.001(3) 0.027(4) -0.005(4)
C7 0.071(5) 0.062(5) 0.050(4) 0.025(4) 0.017(4) 0.009(4)
C9 0.074(5) 0.060(5) 0.045(4) 0.013(4) 0.018(4) -0.014(4)
N1 0.081(5) 0.051(4) 0.071(5) 0.009(4) 0.024(4) 0.015(4)
C3 0.069(5) 0.068(5) 0.054(5) 0.008(4) 0.023(4) 0.009(4)
C4 0.058(5) 0.069(5) 0.047(4) 0.005(4) 0.022(4) 0.017(4)
C16 0.202(14) 0.065(7) 0.092(8) -0.006(6) 0.004(8) 0.044(8)
C1 0.070(5) 0.068(5) 0.066(5) -0.006(5) 0.012(4) -0.010(4)
C5 0.087(6) 0.049(5) 0.087(6) -0.024(5) 0.030(5) -0.003(4)
N7 0.056(5) 0.166(10) 0.080(6) 0.000(6) 0.013(4) -0.002(6)
C8 0.112(8) 0.075(7) 0.105(8) 0.016(6) 0.021(6) 0.039(6)
C11 0.085(8) 0.120(10) 0.104(9) -0.013(8) 0.028(7) 0.002(7)
C2 0.075(6) 0.081(6) 0.059(5) 0.014(4) 0.011(4) 0.017(5)
O17 0.116(5) 0.060(3) 0.029(3) 0.005(2) -0.018(3) -0.011(3)
C19 0.071(5) 0.052(4) 0.058(5) 0.016(4) 0.002(4) 0.015(4)
C6 0.086(9) 0.32(3) 0.159(14) -0.121(17) 0.013(9) 0.023(14)

loop_
_atom_type_symbol
_atom_type_description
_atom_type_scat_dispersion_real
_atom_type_scat_dispersion_imag
_atom_type_scat_source
C C 0.0033 0.0016 'International Tables Vol C Tables 4.2.6.8 and 6.1.1.4'
H H 0.0000 0.0000 'International Tables Vol C Tables 4.2.6.8 and 6.1.1.4'
N N 0.0061 0.0033 'International Tables Vol C Tables 4.2.6.8 and 6.1.1.4'
O O 0.0106 0.0060 'International Tables Vol C Tables 4.2.6.8 and 6.1.1.4'
Mn Mn 0.3368 0.7283 'International Tables Vol C Tables 4.2.6.8 and 6.1.1.4'

loop_
_geom_angle_atom_site_label_1
_geom_angle_atom_site_label_2
_geom_angle_atom_site_label_3
_geom_angle
_geom_angle_site_symmetry_1
_geom_angle_site_symmetry_3
O7 Mn1 O7 180.000(2) 2_475 1_655
O7 Mn1 O5 95.00(15) 2_475 1_545
O7 Mn1 O5 85.00(15) 1_655 1_545
O7 Mn1 O5 85.00(15) 2_475 2_585
O7 Mn1 O5 95.00(15) 1_655 2_585
O5 Mn1 O5 180.000(1) 1_545 2_585
O7 Mn1 O10 87.83(14) 2_475 .
O7 Mn1 O10 92.17(14) 1_655 .
O5 Mn1 O10 96.19(14) 1_545 .
O5 Mn1 O10 83.81(14) 2_585 .
O7 Mn1 O10 92.17(14) 2_475 2_575
O7 Mn1 O10 87.83(14) 1_655 2_575
O5 Mn1 O10 83.81(14) 1_545 2_575
O5 Mn1 O10 96.19(14) 2_585 2_575
O10 Mn1 O10 180.0 . 2_575
O6 Mn2 O11 95.52(16) . 2_686
O6 Mn2 O1 88.81(16) . .
O11 Mn2 O1 97.15(15) 2_686 .
O6 Mn2 O4 169.77(16) . .
O11 Mn2 O4 86.36(15) 2_686 .
O1 Mn2 O4 100.95(15) . .
O6 Mn2 O2 92.26(16) . .
O11 Mn2 O2 167.66(15) 2_686 .
O1 Mn2 O2 92.57(15) . .
O4 Mn2 O2 84.33(15) . .
O6 Mn2 O8 91.26(16) . 2_585
O11 Mn2 O8 88.33(15) 2_686 2_585
O1 Mn2 O8 174.49(15) . 2_585
O4 Mn2 O8 78.72(15) . 2_585
O2 Mn2 O8 81.93(14) . 2_585
O3 Mn3 O19 97.6(2) 1_655 .
O3 Mn3 O8 95.70(17) 1_655 2_585
O19 Mn3 O8 166.4(2) . 2_585
O3 Mn3 O10 108.15(15) 1_655 .
O19 Mn3 O10 88.2(2) . .
O8 Mn3 O10 84.78(15) 2_585 .
O3 Mn3 O4 143.75(15) 1_655 .
O19 Mn3 O4 90.9(2) . .
O8 Mn3 O4 80.06(15) 2_585 .
O10 Mn3 O4 107.27(14) . .
O3 Mn3 O13 87.91(16) 1_655 .
O19 Mn3 O13 90.7(2) . .
O8 Mn3 O13 92.79(16) 2_585 .
O10 Mn3 O13 163.90(14) . .
O4 Mn3 O13 56.67(14) . .
O18 Mn4 O9 90.87(18) . 2_686
O18 Mn4 O15 90.8(2) . .
O9 Mn4 O15 178.28(18) 2_686 .
O18 Mn4 O25 101.96(19) . .
O9 Mn4 O25 90.97(17) 2_686 .
O15 Mn4 O25 88.18(19) . .
O18 Mn4 O12 102.84(18) . .
O9 Mn4 O12 91.10(17) 2_686 .
O15 Mn4 O12 89.04(19) . .
O25 Mn4 O12 155.07(16) . .
O18 Mn4 O1 159.96(18) . .
O9 Mn4 O1 89.04(16) 2_686 .
O15 Mn4 O1 89.59(18) . .
O25 Mn4 O1 98.08(16) . .
O12 Mn4 O1 57.12(15) . .
C24 O1 Mn2 143.5(4) . .
C24 O1 Mn4 88.6(4) . .
Mn2 O1 Mn4 107.63(17) . .
C31 O2 Mn2 144.9(4) . .
C35 O3 Mn3 127.3(3) . 1_455
C52 O4 Mn2 124.6(4) . .
C52 O4 Mn3 92.8(4) . .
Mn2 O4 Mn3 96.27(15) . .
C29 O5 Mn1 143.5(4) . 1_565
C61 O6 Mn2 133.7(4) . .
C35 O7 Mn1 134.9(4) . 1_455
C29 O8 Mn3 124.2(4) . 2_585
C29 O8 Mn2 130.4(4) . 2_585
Mn3 O8 Mn2 94.19(16) 2_585 2_585
C46 O9 Mn4 131.6(4) . 2_686
C31 O10 Mn3 114.2(3) . .
C31 O10 Mn1 126.2(4) . .
Mn3 O10 Mn1 105.23(15) . .
C46 O11 Mn2 135.9(4) . 2_686
C24 O12 Mn4 94.7(4) . .
C52 O13 Mn3 91.2(3) . .
C39 C15 C22 118.6(5) . .
C39 C15 C40 121.8(5) . .
C22 C15 C40 119.5(5) . .
C23 C17 C43 119.8(5) . .
C27 C18 C49 121.0(5) . .
C27 C18 C35 119.9(5) . .
C49 C18 C35 119.0(5) . .
C30 C21 C33 119.8(5) . .
C30 C21 C31 122.2(5) . .
C33 C21 C31 117.9(5) . .
C33 C22 C15 119.0(5) . .
C33 C22 C36 119.6(5) . .
C15 C22 C36 121.3(5) . .
C51 C23 C17 120.4(5) . .
C51 C23 C53 118.8(5) . .
C17 C23 C53 120.8(5) . .
O12 C24 O1 119.6(6) . .
O12 C24 C28 121.8(5) . .
O1 C24 C28 118.6(5) . .
C61 O25 Mn4 126.4(4) . .
C74 C26 C45 119.2(6) . .
C74 C26 C46 121.9(6) . .
C45 C26 C46 118.9(6) . .
C18 C27 C32 119.8(5) . .
C57 C28 C68 121.1(6) . .
C57 C28 C24 119.8(5) . .
C68 C28 C24 118.8(5) . .
O5 C29 O8 123.9(5) . .
O5 C29 C56 119.1(5) . .
O8 C29 C56 116.9(5) . .
C21 C30 C39 119.2(5) . .
O2 C31 O10 125.0(5) . .
O2 C31 C21 119.8(5) . .
O10 C31 C21 115.2(5) . .
C37 C32 C27 117.8(5) . .
C37 C32 C36 122.9(5) . .
C27 C32 C36 119.3(5) . .
C22 C33 C21 120.9(5) . .
C62 C34 C45 120.5(6) . .
C62 C34 C53 121.5(6) . .
C45 C34 C53 117.8(6) . .
O3 C35 O7 124.1(5) . .
O3 C35 C18 117.9(5) . .
O7 C35 C18 118.0(5) . .
O14 C36 C32 120.7(5) . .
O14 C36 C22 121.8(5) . .
C32 C36 C22 117.6(5) . .
C38 C37 C32 123.0(5) . .
C38 C37 C40 118.7(5) . .
C32 C37 C40 118.3(5) . .
C37 C38 C49 117.4(6) . .
C15 C39 C30 122.3(5) . .
O16 C40 C15 120.2(5) . .
O16 C40 C37 119.3(5) . .
C15 C40 C37 120.3(5) . .
C50 C43 C17 119.4(6) . .
C50 C43 C52 121.6(6) . .
C17 C43 C52 118.8(6) . .
C34 C45 C26 118.6(6) . .
O11 C46 O9 123.8(6) . .
O11 C46 C26 119.3(6) . .
O9 C46 C26 116.9(6) . .
C56 C47 C63 118.9(6) . .
C65 C48 C72 119.4(6) . .
C65 C48 C77 120.2(6) . .
C72 C48 C77 120.4(6) . .
C18 C49 C38 121.0(6) . .
C43 C50 C81 124.5(6) . .
C23 C51 C81 120.3(6) . .
C23 C51 C71 121.6(5) . .
C81 C51 C71 118.2(6) . .
O13 C52 O4 119.3(5) . .
O13 C52 C43 124.4(5) . .
O4 C52 C43 116.3(6) . .
O41 C53 C34 123.6(6) . .
O41 C53 C23 117.4(6) . .
C34 C53 C23 119.0(5) . .
C72 C54 C64 119.7(6) . .
C72 C54 C61 123.0(6) . .
C64 C54 C61 117.3(6) . .
C56 C55 C67 123.3(6) . .
C55 C56 C47 118.7(6) . .
C55 C56 C29 119.4(6) . .
C47 C56 C29 121.8(5) . .
C28 C57 C80 118.4(6) . .
C63 C58 C67 118.9(6) . .
C63 C58 C19 121.9(6) . .
C67 C58 C19 119.0(6) . .
O6 C61 O25 128.2(7) . .
O6 C61 C54 114.4(6) . .
O25 C61 C54 117.3(6) . .
C34 C62 C76 119.9(6) . .
C34 C62 C71 120.5(6) . .
C76 C62 C71 119.2(6) . .
C58 C63 C47 121.5(6) . .
C58 C63 C77 120.4(6) . .
C47 C63 C77 118.1(6) . .
C7 C64 C54 119.3(7) . .
C7 C65 C48 119.2(7) . .
C7 C65 C19 120.3(6) . .
C48 C65 C19 120.4(6) . .
C55 C67 C58 118.7(6) . .
C78 C68 C28 120.1(6) . .
O73 C71 C62 119.9(6) . .
O73 C71 C51 121.9(6) . .
C62 C71 C51 118.2(6) . .
C54 C72 C48 119.5(6) . .
C26 C74 C76 122.3(6) . .
C80 C75 C78 120.0(7) . .
C80 C75 C9 120.0(6) . .
C78 C75 C9 120.0(6) . .
C74 C76 C62 119.1(7) . .
O79 C77 C63 122.9(7) . .
O79 C77 C48 118.9(7) . .
C63 C77 C48 118.2(6) . .
C68 C78 C75 119.4(6) . .
C68 C78 C9 120.0(6) . 2_576
C75 C78 C9 120.3(7) . 2_576
C75 C80 C57 121.0(7) . .
C50 C81 C51 115.6(6) . .
C11 O15 Mn4 124.7(6) . .
C4 O18 Mn4 134.5(5) . .
C6 O19 Mn3 158.7(10) . .
C64 C7 C65 122.7(7) . .
O20 C9 C78 120.8(7) . 2_576
O20 C9 C75 119.5(7) . .
C78 C9 C75 119.6(7) 2_576 .
C4 N1 C1 125.6(8) . .
C4 N1 C16 114.5(7) . .
C1 N1 C16 119.9(7) . .
O18 C4 N1 122.6(8) . .
O18 C4 C3 120.4(7) . .
N1 C4 C3 117.0(7) . .
C11 N7 C2 128.4(13) . .
C11 N7 C5 115.6(11) . .
C2 N7 C5 115.9(8) . .
N7 C11 O15 122.4(13) . .
N7 C11 C8 115.8(14) . .
O15 C11 C8 121.7(10) . .
O17 C19 C65 121.4(7) . .
O17 C19 C58 119.8(7) . .
C65 C19 C58 118.3(6) . .

loop_
_geom_bond_atom_site_label_1
_geom_bond_atom_site_label_2
_geom_bond_distance
_geom_bond_site_symmetry_2
Mn1 O7 2.117(4) 2_475
Mn1 O7 2.117(4) 1_655
Mn1 O5 2.181(4) 1_545
Mn1 O5 2.181(4) 2_585
Mn1 O10 2.317(4) .
Mn1 O10 2.317(4) 2_575
Mn2 O6 2.083(4) .
Mn2 O11 2.152(4) 2_686
Mn2 O1 2.154(4) .
Mn2 O4 2.183(4) .
Mn2 O2 2.186(4) .
Mn2 O8 2.335(4) 2_585
Mn3 O3 2.067(4) 1_655
Mn3 O19 2.110(6) .
Mn3 O8 2.189(4) 2_585
Mn3 O10 2.202(4) .
Mn3 O4 2.269(4) .
Mn3 O13 2.330(4) .
Mn4 O18 2.091(5) .
Mn4 O9 2.103(4) 2_686
Mn4 O15 2.106(5) .
Mn4 O25 2.159(5) .
Mn4 O12 2.238(4) .
Mn4 O1 2.348(4) .
O1 C24 1.290(7) .
O2 C31 1.191(6) .
O3 C35 1.262(7) .
O3 Mn3 2.067(4) 1_455
O4 C52 1.288(7) .
O5 C29 1.228(6) .
O5 Mn1 2.181(4) 1_565
O6 C61 1.255(8) .
O7 C35 1.263(6) .
O7 Mn1 2.117(4) 1_455
O8 C29 1.261(7) .
O8 Mn3 2.189(4) 2_585
O8 Mn2 2.335(4) 2_585
O9 C46 1.258(7) .
O9 Mn4 2.103(4) 2_686
O10 C31 1.299(6) .
O11 C46 1.257(7) .
O11 Mn2 2.152(4) 2_686
O12 C24 1.250(7) .
O13 C52 1.242(7) .
O14 C36 1.229(7) .
C15 C39 1.364(8) .
C15 C22 1.421(8) .
C15 C40 1.441(7) .
O16 C40 1.249(7) .
C17 C23 1.396(8) .
C17 C43 1.398(7) .
C18 C27 1.362(7) .
C18 C49 1.366(8) .
C18 C35 1.492(8) .
C21 C30 1.349(8) .
C21 C33 1.421(8) .
C21 C31 1.512(7) .
C22 C33 1.382(7) .
C22 C36 1.470(7) .
C23 C51 1.386(8) .
C23 C53 1.497(8) .
C24 C28 1.488(9) .
O25 C61 1.260(8) .
C26 C74 1.360(9) .
C26 C45 1.416(8) .
C26 C46 1.486(8) .
C27 C32 1.420(7) .
C28 C57 1.385(9) .
C28 C68 1.400(8) .
C29 C56 1.482(8) .
C30 C39 1.411(7) .
C32 C37 1.385(8) .
C32 C36 1.468(7) .
C34 C62 1.376(9) .
C34 C45 1.399(8) .
C34 C53 1.444(9) .
C37 C38 1.367(8) .
C37 C40 1.505(8) .
C38 C49 1.411(8) .
O41 C53 1.223(7) .
C43 C50 1.320(8) .
C43 C52 1.461(8) .
C47 C56 1.377(8) .
C47 C63 1.435(9) .
C48 C65 1.387(9) .
C48 C72 1.427(9) .
C48 C77 1.500(9) .
C50 C81 1.421(9) .
C51 C81 1.424(8) .
C51 C71 1.475(9) .
C54 C72 1.365(9) .
C54 C64 1.415(9) .
C54 C61 1.505(9) .
C55 C56 1.370(8) .
C55 C67 1.381(9) .
C57 C80 1.400(10) .
C58 C63 1.359(9) .
C58 C67 1.409(9) .
C58 C19 1.475(9) .
C62 C76 1.392(10) .
C62 C71 1.470(9) .
C63 C77 1.465(10) .
C64 C7 1.349(9) .
C65 C7 1.364(10) .
C65 C19 1.467(10) .
C68 C78 1.372(10) .
C71 O73 1.243(8) .
C74 C76 1.375(9) .
C75 C80 1.376(10) .
C75 C78 1.414(9) .
C75 C9 1.475(10) .
C77 O79 1.233(8) .
C78 C9 1.456(10) 2_576
O15 C11 1.335(15) .
O18 C4 1.272(8) .
O19 C6 1.36(2) .
O20 C9 1.251(9) .
C9 C78 1.456(10) 2_576
N1 C4 1.279(10) .
N1 C1 1.449(9) .
N1 C16 1.507(12) .
C3 C4 1.550(11) .
C5 N7 1.607(13) .
N7 C11 1.191(12) .
N7 C2 1.459(12) .
C8 C11 1.524(15) .
O17 C19 1.241(8) .
